data_4003555
loop_
_publ_author_name
'Febriansyah, Benny'
'Neo, Chong Shern Daniel'
'Giovanni, David'
'Srivastava, Shivani'
'Lekina, Yulia'
'Koh, Teck Ming'
'Li, Yongxin'
'Shen, Ze Xiang'
'Asta, Mark'
'Sum, Tze Chien'
'Mathews, Nripan'
'England, Jason'

_publ_section_title
;
 Targeted Synthesis of Trimeric Organic--Bromoplumbate Hybrids That
 Display Intrinsic, Highly Stokes-Shifted, Broadband Emission
;
_journal_name_full 'Chemistry of Materials'
_journal_paper_doi 10.1021/acs.chemmater.9b03925
_journal_year 2020
_chemical_formula_sum 'C7 H10 Br3 N Pb'
_chemical_formula_weight 555.08
_space_group_crystal_system orthorhombic
_space_group_IT_number 19
_space_group_name_Hall 'P 2ac 2ab'
_space_group_name_H-M_alt 'P 21 21 21'
_atom_sites_solution_hydrogens geom
_atom_sites_solution_primary dual
_cell_angle_alpha 90
_cell_angle_beta 90
_cell_angle_gamma 90
_cell_formula_units_Z 4
_cell_length_a 7.8870(3)
_cell_length_b 10.0639(3)
_cell_length_c 15.1133(5)
_cell_measurement_reflns_used 2970
_cell_measurement_temperature 100.(2)
_cell_measurement_theta_max 32.5602
_cell_measurement_theta_min 3.5481
_cell_volume 1199.60(7)
_computing_cell_refinement 'SAINT V8.38A (Bruker AXS Inc., 2017)'
_computing_data_collection 'APEX3 (Bruker AXS Inc., 2018)'
_computing_data_reduction 'SAINT V8.38A (Bruker AXS Inc., 2017)'
_computing_molecular_graphics 'XP (Bruker AXS Inc., 2018)'
_computing_publication_material 'APEX3 (Bruker AXS Inc., 2018)'
_computing_structure_refinement 'SHELXL-2017/1 (Sheldrick, 2017)'
_computing_structure_solution 'XT, VERSION 2014/5'
_diffrn_ambient_temperature 100.(2)
_diffrn_detector_area_resol_mean 7.4074
_diffrn_measured_fraction_theta_full 0.998
_diffrn_measured_fraction_theta_max 0.998
_diffrn_measurement_device_type 'Photon II CPADs detector'
_diffrn_measurement_method 'phi and omega scans'
_diffrn_radiation_monochromator 'Multilayer Mirror'
_diffrn_radiation_type MoK\a
_diffrn_radiation_wavelength 0.71073
_diffrn_reflns_av_R_equivalents 0.0433
_diffrn_reflns_av_unetI/netI 0.0588
_diffrn_reflns_limit_h_max 11
_diffrn_reflns_limit_h_min -10
_diffrn_reflns_limit_k_max 14
_diffrn_reflns_limit_k_min -13
_diffrn_reflns_limit_l_max 21
_diffrn_reflns_limit_l_min -21
_diffrn_reflns_number 9678
_diffrn_reflns_theta_full 29.99
_diffrn_reflns_theta_max 29.99
_diffrn_reflns_theta_min 2.91
_diffrn_source 'Incoatec microfocus source'
_diffrn_source_type 'Bruker D8 Quest'
_exptl_absorpt_coefficient_mu 24.010
_exptl_absorpt_correction_T_max 0.65
_exptl_absorpt_correction_T_min 0.13
_exptl_absorpt_correction_type multi-scan
_exptl_absorpt_process_details
;
SADABS-2016/2 - Bruker AXS area detector scaling and absorption correction
;
_exptl_crystal_colour colourless
_exptl_crystal_density_diffrn 3.073
_exptl_crystal_density_method 'not measured'
_exptl_crystal_description block
_exptl_crystal_F_000 984
_exptl_crystal_size_max 0.080
_exptl_crystal_size_mid 0.040
_exptl_crystal_size_min 0.020
_refine_diff_density_max 1.237
_refine_diff_density_min -1.124
_refine_ls_abs_structure_details
;

Flack x determined using 1022 quotients [(I+)-(I-)]/[(I+)+(I-)]
(Parsons, Flack and Wagner, Acta Cryst. B69 (2013) 249-259).
;
_refine_ls_abs_structure_Flack 0.012(11)
_refine_ls_extinction_method none
_refine_ls_goodness_of_fit_ref 0.991
_refine_ls_hydrogen_treatment constr
_refine_ls_matrix_type full
_refine_ls_number_parameters 110
_refine_ls_number_reflns 3473
_refine_ls_number_restraints 0
_refine_ls_restrained_S_all 0.991
_refine_ls_R_factor_all 0.0498
_refine_ls_R_factor_gt 0.0361
_refine_ls_shift/su_max 0.001
_refine_ls_shift/su_mean 0.000
_refine_ls_structure_factor_coef Fsqd
_refine_ls_weighting_details 'w=1/[\s^2^(Fo^2^)+(0.0236P)^2^] where P=(Fo^2^+2Fc^2^)/3'
_refine_ls_weighting_scheme calc
_refine_ls_wR_factor_gt 0.0678
_refine_ls_wR_factor_ref 0.0727
_reflns_number_gt 2870
_reflns_number_total 3473
_reflns_threshold_expression 'I > 2\s(I)'
_cod_data_source_file cm9b03925_si_002.cif
_cod_data_source_block 4[PbBr3]
_cod_depositor_comments
;
The following automatic conversions were performed:

data item '_exptl_absorpt_correction_type' value 'Multi-Scan' was
changed to 'multi-scan' in accordance with the
/home/data/users/saulius/crontab/automatic-downloads/rss-feeds/ACS/lib/dictionaries/cif_core.dic
dictionary named 'cif_core.dic' version 2.4.2 last updated on
2011-04-26.

Automatic conversion script
Id: cif_fix_values 7556 2019-12-06 15:28:31Z antanas 
;
_cod_database_code 4003555

loop_
_space_group_symop_operation_xyz
'x, y, z'
'-x+1/2, -y, z+1/2'
'-x, y+1/2, -z+1/2'
'x+1/2, -y+1/2, -z'

loop_
_atom_site_type_symbol
_atom_site_label
_atom_site_fract_x
_atom_site_fract_y
_atom_site_fract_z
_atom_site_U_iso_or_equiv
_atom_site_adp_type
_atom_site_calc_flag
_atom_site_refinement_flags_adp
_atom_site_refinement_flags_occupancy
_atom_site_refinement_flags_posn
_atom_site_occupancy
_atom_site_disorder_assembly
_atom_site_disorder_group
Br Br1 0.33960(15) 0.20467(11) 0.34902(8) 0.0277(2) Uani d . . . 1 . .
Br Br2 0.37064(14) 0.45347(11) 0.56414(8) 0.0276(3) Uani d . . . 1 . .
Br Br3 0.77535(15) 0.43394(12) 0.40487(8) 0.0312(3) Uani d . . . 1 . .
C C1 0.1350(16) 0.3781(12) 0.8312(8) 0.034(3) Uani d . . . 1 . .
H H1 0.037037 0.431136 0.840765 0.04 Uiso calc U . R 1 . .
C C2 0.2825(16) 0.4368(12) 0.8041(8) 0.034(3) Uani d . . . 1 . .
H H2 0.287965 0.530443 0.796574 0.041 Uiso calc U . R 1 . .
C C3 0.4260(16) 0.3579(12) 0.7876(8) 0.032(3) Uani d . . . 1 . .
H H3 0.528607 0.396244 0.766865 0.039 Uiso calc U . R 1 . .
C C4 0.4133(17) 0.2226(11) 0.8025(8) 0.034(3) Uani d . . . 1 . .
H H4 0.50893 0.167032 0.793136 0.041 Uiso calc U . R 1 . .
C C5 0.2627(16) 0.1683(11) 0.8308(8) 0.030(3) Uani d . . . 1 . .
H H5 0.254691 0.075367 0.840824 0.036 Uiso calc U . R 1 . .
C C6 -0.0335(16) 0.1889(14) 0.8772(8) 0.036(3) Uani d . . . 1 . .
H H6A -0.036332 0.092637 0.863767 0.044 Uiso calc U . R 1 . .
H H6B -0.130216 0.231474 0.846611 0.044 Uiso calc U . R 1 . .
C C7 -0.0506(15) 0.2092(13) 0.9756(8) 0.036(3) Uani d . . . 1 . .
H H7A 0.041413 0.162465 1.00616 0.054 Uiso calc U . R 1 . .
H H7B -0.159937 0.174046 0.995574 0.054 Uiso calc U . R 1 . .
H H7C -0.04425 0.304326 0.989116 0.054 Uiso calc U . R 1 . .
N N1 0.1271(11) 0.2464(9) 0.8443(6) 0.0266(19) Uani d . . . 1 . .
Pb Pb1 0.58772(5) 0.24370(4) 0.50049(3) 0.02495(10) Uani d . . . 1 . .

loop_
_atom_site_aniso_label
_atom_site_aniso_U_11
_atom_site_aniso_U_22
_atom_site_aniso_U_33
_atom_site_aniso_U_12
_atom_site_aniso_U_13
_atom_site_aniso_U_23
Br1 0.0282(6) 0.0296(5) 0.0255(5) -0.0010(5) -0.0004(5) -0.0011(4)
Br2 0.0272(6) 0.0253(5) 0.0303(6) 0.0005(4) 0.0005(5) -0.0030(5)
Br3 0.0285(6) 0.0310(6) 0.0341(6) 0.0006(5) 0.0024(5) 0.0059(5)
C1 0.034(7) 0.037(7) 0.030(7) 0.009(5) 0.003(6) 0.008(5)
C2 0.042(7) 0.029(6) 0.031(6) 0.001(5) 0.003(6) 0.001(5)
C3 0.033(7) 0.040(7) 0.023(6) -0.006(6) 0.007(6) 0.003(5)
C4 0.042(7) 0.029(6) 0.030(6) 0.015(5) -0.002(6) -0.002(5)
C5 0.038(7) 0.020(5) 0.033(7) -0.004(5) -0.002(6) -0.006(4)
C6 0.034(7) 0.048(8) 0.028(7) -0.018(6) 0.009(5) -0.008(6)
C7 0.034(7) 0.039(7) 0.034(7) -0.005(5) 0.003(5) -0.001(5)
N1 0.029(5) 0.024(5) 0.027(5) -0.007(4) 0.000(4) 0.001(4)
Pb1 0.02257(17) 0.02535(18) 0.02692(18) 0.00013(14) 0.0003(2) -0.0003(2)

loop_
_atom_type_symbol
_atom_type_description
_atom_type_scat_dispersion_real
_atom_type_scat_dispersion_imag
_atom_type_scat_source
C C 0.0033 0.0016 'International Tables Vol C Tables 4.2.6.8 and 6.1.1.4'
H H 0.0000 0.0000 'International Tables Vol C Tables 4.2.6.8 and 6.1.1.4'
Br Br -0.2901 2.4595 'International Tables Vol C Tables 4.2.6.8 and 6.1.1.4'
Pb Pb -3.3944 10.1111 'International Tables Vol C Tables 4.2.6.8 and 6.1.1.4'
N N 0.0061 0.0033 'International Tables Vol C Tables 4.2.6.8 and 6.1.1.4'

loop_
_geom_angle_atom_site_label_1
_geom_angle_atom_site_label_2
_geom_angle_atom_site_label_3
_geom_angle_site_symmetry_1
_geom_angle_site_symmetry_3
_geom_angle
_geom_angle_publ_flag
Pb1 Br1 Pb1 . 4_456 80.58(3) ?
Pb1 Br2 Pb1 . 4_456 81.70(3) ?
N1 C1 C2 . . 120.7(11) ?
N1 C1 H1 . . 119.7 ?
C2 C1 H1 . . 119.7 ?
C1 C2 C3 . . 119.6(11) ?
C1 C2 H2 . . 120.2 ?
C3 C2 H2 . . 120.2 ?
C4 C3 C2 . . 118.0(12) ?
C4 C3 H3 . . 121.0 ?
C2 C3 H3 . . 121.0 ?
C5 C4 C3 . . 120.3(11) ?
C5 C4 H4 . . 119.9 ?
C3 C4 H4 . . 119.9 ?
N1 C5 C4 . . 120.2(10) ?
N1 C5 H5 . . 119.9 ?
C4 C5 H5 . . 119.9 ?
N1 C6 C7 . . 110.8(10) ?
N1 C6 H6A . . 109.5 ?
C7 C6 H6A . . 109.5 ?
N1 C6 H6B . . 109.5 ?
C7 C6 H6B . . 109.5 ?
H6A C6 H6B . . 108.1 ?
C6 C7 H7A . . 109.5 ?
C6 C7 H7B . . 109.5 ?
H7A C7 H7B . . 109.5 ?
C6 C7 H7C . . 109.5 ?
H7A C7 H7C . . 109.5 ?
H7B C7 H7C . . 109.5 ?
C1 N1 C5 . . 121.2(10) ?
C1 N1 C6 . . 118.4(11) ?
C5 N1 C6 . . 120.3(10) ?
Br3 Pb1 Br2 . . 89.17(4) ?
Br3 Pb1 Br1 . . 92.27(4) ?
Br2 Pb1 Br1 . . 87.91(3) ?
Br3 Pb1 Br1 . 4_556 85.70(3) ?
Br2 Pb1 Br1 . 4_556 90.76(3) ?
Br1 Pb1 Br1 . 4_556 177.590(16) ?
Br3 Pb1 Br2 . 4_556 84.07(3) ?
Br2 Pb1 Br2 . 4_556 171.08(3) ?
Br1 Pb1 Br2 . 4_556 98.14(3) ?
Br1 Pb1 Br2 4_556 4_556 82.96(3) ?

loop_
_geom_bond_atom_site_label_1
_geom_bond_atom_site_label_2
_geom_bond_site_symmetry_2
_geom_bond_distance
_geom_bond_publ_flag
Br1 Pb1 . 3.0372(12) ?
Br1 Pb1 4_456 3.0641(12) ?
Br2 Pb1 . 2.8832(12) ?
Br2 Pb1 4_456 3.1417(12) ?
Br3 Pb1 . 2.8185(12) ?
C1 N1 . 1.342(14) ?
C1 C2 . 1.368(17) ?
C1 H1 . 0.95 ?
C2 C3 . 1.405(16) ?
C2 H2 . 0.95 ?
C3 C4 . 1.383(16) ?
C3 H3 . 0.95 ?
C4 C5 . 1.375(17) ?
C4 H4 . 0.95 ?
C5 N1 . 1.343(14) ?
C5 H5 . 0.95 ?
C6 N1 . 1.479(14) ?
C6 C7 . 1.507(16) ?
C6 H6A . 0.99 ?
C6 H6B . 0.99 ?
C7 H7A . 0.98 ?
C7 H7B . 0.98 ?
C7 H7C . 0.98 ?
